data_7205932
loop_
_publ_author_name
'Zhao, Zujin'
'Chen, Shuming'
'Lam, Jacky W. Y.'
'Wang, Zhiming'
'Lu, Ping'
'Mahtab, Faisal'
'Sung, Herman H. Y.'
'Williams, Ian D.'
'Ma, Yuguang'
'Kwok, Hoi Sing'
'Tang, Ben Zhong'

_publ_section_title
;
 Pyrene-substituted ethenes: aggregation-enhanced excimer emission and
 highly efficient electroluminescence
;
_journal_issue 20
_journal_name_full 'Journal of Materials Chemistry'
_journal_page_first 7210
_journal_paper_doi 10.1039/c0jm04449k
_journal_volume 21
_journal_year 2011
_chemical_formula_sum 'C47 H29 Cl3'
_chemical_formula_weight 700.05
_chemical_name_systematic
;
?
;
_space_group_IT_number 2
_symmetry_cell_setting triclinic
_symmetry_space_group_name_Hall '-P 1'
_symmetry_space_group_name_H-M 'P -1'
_atom_sites_solution_hydrogens geom
_atom_sites_solution_primary direct
_atom_sites_solution_secondary difmap
_audit_creation_method SHELXL-97
_cell_angle_alpha 77.119(8)
_cell_angle_beta 89.166(6)
_cell_angle_gamma 71.187(6)
_cell_formula_units_Z 2
_cell_length_a 8.7695(6)
_cell_length_b 13.3414(11)
_cell_length_c 15.9829(11)
_cell_measurement_reflns_used 5624
_cell_measurement_temperature 173(2)
_cell_measurement_theta_max 71.26
_cell_measurement_theta_min 3.58
_cell_volume 1722.2(2)
_computing_structure_refinement 'SHELXL-97 (Sheldrick, 1997)'
_computing_structure_solution 'SHELXS-97 (Sheldrick, 1990)'
_diffrn_ambient_temperature 173(2)
_diffrn_measured_fraction_theta_full 0.900
_diffrn_measured_fraction_theta_max 0.899
_diffrn_radiation_monochromator graphite
_diffrn_radiation_source 'fine-focus sealed tube'
_diffrn_radiation_type CuK\a
_diffrn_radiation_wavelength 1.54178
_diffrn_reflns_av_R_equivalents 0.0649
_diffrn_reflns_av_sigmaI/netI 0.0491
_diffrn_reflns_limit_h_max 10
_diffrn_reflns_limit_h_min -7
_diffrn_reflns_limit_k_max 15
_diffrn_reflns_limit_k_min -15
_diffrn_reflns_limit_l_max 14
_diffrn_reflns_limit_l_min -19
_diffrn_reflns_number 8722
_diffrn_reflns_theta_full 66.50
_diffrn_reflns_theta_max 66.99
_diffrn_reflns_theta_min 3.60
_exptl_absorpt_coefficient_mu 2.667
_exptl_absorpt_correction_T_max 1.00
_exptl_absorpt_correction_T_min 0.56
_exptl_absorpt_correction_type multi-scan
_exptl_absorpt_process_details SADABS
_exptl_crystal_colour yellow
_exptl_crystal_density_diffrn 1.350
_exptl_crystal_density_method 'not measured'
_exptl_crystal_description block
_exptl_crystal_F_000 724
_exptl_crystal_size_max 0.25
_exptl_crystal_size_mid 0.20
_exptl_crystal_size_min 0.18
_refine_diff_density_max 0.515
_refine_diff_density_min -0.356
_refine_diff_density_rms 0.077
_refine_ls_extinction_method none
_refine_ls_goodness_of_fit_ref 1.076
_refine_ls_hydrogen_treatment constr
_refine_ls_matrix_type full
_refine_ls_number_parameters 451
_refine_ls_number_reflns 5520
_refine_ls_number_restraints 0
_refine_ls_restrained_S_all 1.076
_refine_ls_R_factor_all 0.0875
_refine_ls_R_factor_gt 0.0747
_refine_ls_shift/su_max 0.000
_refine_ls_shift/su_mean 0.000
_refine_ls_structure_factor_coef Fsqd
_refine_ls_weighting_details 'calc w=1/[\s^2^(Fo^2^)+(0.1480P)^2^+0.0000P] where P=(Fo^2^+2Fc^2^)/3'
_refine_ls_weighting_scheme calc
_refine_ls_wR_factor_gt 0.1970
_refine_ls_wR_factor_ref 0.2066
_reflns_number_gt 4415
_reflns_number_total 5520
_reflns_threshold_expression >2sigma(I)
_cod_data_source_file c0jm04449k.txt
_cod_data_source_block zhao41
_cod_depositor_comments
;
The following automatic conversions were performed:
'_symmetry_cell_setting' value 'Triclinic' changed to 'triclinic'
according to '/home/saulius/struct/CIF-dictionaries/cif_core.dic'
dictionary named 'cif_core.dic' version 2.4.1 from 2010-06-29.

Automatic conversion script
Id: cif_fix_enum 1555 2011-01-17 13:19:09Z saulius 
;
_cod_original_sg_symbol_H-M P-1
_cod_database_code 7205932

loop_
_symmetry_equiv_pos_as_xyz
'x, y, z'
'-x, -y, -z'

loop_
_atom_site_label
_atom_site_type_symbol
_atom_site_fract_x
_atom_site_fract_y
_atom_site_fract_z
_atom_site_U_iso_or_equiv
_atom_site_adp_type
_atom_site_occupancy
_atom_site_symmetry_multiplicity
_atom_site_calc_flag
_atom_site_refinement_flags
_atom_site_disorder_assembly
_atom_site_disorder_group
C1 C 0.4529(4) 0.7494(3) 0.1662(2) 0.0551(8) Uani 1 1 d . . .
H1A H 0.5584 0.6973 0.1558 0.066 Uiso 1 1 calc R . .
Cl1 Cl 0.33936(12) 0.80640(8) 0.06852(6) 0.0654(3) Uani 1 1 d . . .
Cl2 Cl 0.35302(13) 0.67626(10) 0.23945(7) 0.0813(4) Uani 1 1 d . . .
Cl3 Cl 0.49232(14) 0.84791(10) 0.21002(8) 0.0793(4) Uani 1 1 d . . .
C10 C 0.5574(3) 0.2134(2) 0.25638(18) 0.0356(6) Uani 1 1 d . . .
C11 C 0.7173(3) 0.1405(2) 0.23812(18) 0.0362(6) Uani 1 1 d . . .
C12 C 0.8040(4) 0.1796(3) 0.1729(2) 0.0455(7) Uani 1 1 d . . .
H12A H 0.7634 0.2535 0.1421 0.055 Uiso 1 1 calc R . .
C13 C 0.9509(4) 0.1113(4) 0.1520(2) 0.0590(9) Uani 1 1 d . . .
H13A H 1.0090 0.1394 0.1074 0.071 Uiso 1 1 calc R . .
C14 C 1.0111(4) 0.0045(4) 0.1953(2) 0.0608(10) Uani 1 1 d . . .
H14A H 1.1107 -0.0415 0.1811 0.073 Uiso 1 1 calc R . .
C15 C 0.9246(4) -0.0357(3) 0.2605(2) 0.0526(8) Uani 1 1 d . . .
H15A H 0.9656 -0.1097 0.2908 0.063 Uiso 1 1 calc R . .
C16 C 0.7788(4) 0.0313(3) 0.2816(2) 0.0435(7) Uani 1 1 d . . .
H16A H 0.7207 0.0026 0.3259 0.052 Uiso 1 1 calc R . .
C20 C 0.4966(3) 0.2153(2) 0.33364(18) 0.0347(6) Uani 1 1 d . . .
C21 C 0.5875(3) 0.1613(2) 0.41982(17) 0.0342(6) Uani 1 1 d . . .
C22 C 0.7484(3) 0.1508(2) 0.4326(2) 0.0410(6) Uani 1 1 d . . .
H22A H 0.8050 0.1762 0.3860 0.049 Uiso 1 1 calc R . .
C23 C 0.8274(4) 0.1030(3) 0.5138(2) 0.0481(7) Uani 1 1 d . . .
H23A H 0.9379 0.0956 0.5219 0.058 Uiso 1 1 calc R . .
C24 C 0.7471(4) 0.0661(3) 0.5827(2) 0.0517(8) Uani 1 1 d . . .
H24A H 0.8013 0.0339 0.6380 0.062 Uiso 1 1 calc R . .
C25 C 0.5872(4) 0.0768(3) 0.5697(2) 0.0524(8) Uani 1 1 d . . .
H25A H 0.5312 0.0505 0.6163 0.063 Uiso 1 1 calc R . .
C26 C 0.5068(3) 0.1255(3) 0.4897(2) 0.0417(6) Uani 1 1 d . . .
H26A H 0.3955 0.1344 0.4824 0.050 Uiso 1 1 calc R . .
C31 C 0.4599(3) 0.2925(2) 0.17786(18) 0.0366(6) Uani 1 1 d . . .
C32 C 0.3928(3) 0.2601(2) 0.11363(18) 0.0362(6) Uani 1 1 d . . .
C33 C 0.4090(3) 0.1478(2) 0.1177(2) 0.0405(6) Uani 1 1 d . . .
H33A H 0.4706 0.0928 0.1646 0.049 Uiso 1 1 calc R . .
C34 C 0.3383(4) 0.1191(3) 0.0563(2) 0.0445(7) Uani 1 1 d . . .
H34A H 0.3528 0.0444 0.0605 0.053 Uiso 1 1 calc R . .
C35 C 0.2418(4) 0.1994(3) -0.0152(2) 0.0461(7) Uani 1 1 d . . .
C36 C 0.2254(3) 0.3094(3) -0.02227(19) 0.0430(7) Uani 1 1 d . . .
C37 C 0.3009(3) 0.3399(2) 0.04167(18) 0.0378(6) Uani 1 1 d . . .
C38 C 0.2809(4) 0.4525(3) 0.0353(2) 0.0442(7) Uani 1 1 d . . .
C39 C 0.3521(4) 0.4807(3) 0.0987(2) 0.0505(8) Uani 1 1 d . . .
H39A H 0.3419 0.5549 0.0939 0.061 Uiso 1 1 calc R . .
C40 C 0.4382(4) 0.4030(3) 0.1693(2) 0.0444(7) Uani 1 1 d . . .
H40A H 0.4835 0.4251 0.2128 0.053 Uiso 1 1 calc R . .
C41 C 0.1641(4) 0.1719(4) -0.0779(2) 0.0610(9) Uani 1 1 d . . .
H41A H 0.1746 0.0978 -0.0739 0.073 Uiso 1 1 calc R . .
C42 C 0.0720(5) 0.2511(4) -0.1458(3) 0.0680(10) Uani 1 1 d . . .
H42A H 0.0208 0.2309 -0.1882 0.082 Uiso 1 1 calc R . .
C43 C 0.0539(4) 0.3592(4) -0.1525(2) 0.0633(10) Uani 1 1 d . . .
H43A H -0.0113 0.4126 -0.1991 0.076 Uiso 1 1 calc R . .
C44 C 0.1297(4) 0.3917(3) -0.0921(2) 0.0517(8) Uani 1 1 d . . .
C45 C 0.1137(4) 0.5022(3) -0.0971(2) 0.0582(9) Uani 1 1 d . . .
H45A H 0.0511 0.5567 -0.1440 0.070 Uiso 1 1 calc R . .
C46 C 0.1850(4) 0.5314(3) -0.0373(2) 0.0569(9) Uani 1 1 d . . .
H46A H 0.1718 0.6062 -0.0429 0.068 Uiso 1 1 calc R . .
C51 C 0.3206(3) 0.2757(2) 0.33613(18) 0.0357(6) Uani 1 1 d . . .
C52 C 0.2632(3) 0.3720(2) 0.36554(17) 0.0340(6) Uani 1 1 d . . .
C53 C 0.3696(3) 0.4211(2) 0.39653(18) 0.0378(6) Uani 1 1 d . . .
H53A H 0.4829 0.3854 0.3997 0.045 Uiso 1 1 calc R . .
C54 C 0.3126(3) 0.5160(2) 0.42098(19) 0.0388(6) Uani 1 1 d . . .
H54A H 0.3866 0.5451 0.4413 0.047 Uiso 1 1 calc R . .
C55 C 0.1426(3) 0.5742(2) 0.41718(19) 0.0405(6) Uani 1 1 d . . .
C56 C 0.0340(3) 0.5281(2) 0.38755(17) 0.0374(6) Uani 1 1 d . . .
C57 C 0.0938(3) 0.4278(2) 0.36233(17) 0.0352(6) Uani 1 1 d . . .
C58 C -0.0166(3) 0.3836(2) 0.33293(18) 0.0385(6) Uani 1 1 d . . .
C59 C 0.0439(3) 0.2862(2) 0.30559(19) 0.0407(6) Uani 1 1 d . . .
H59A H -0.0287 0.2558 0.2855 0.049 Uiso 1 1 calc R . .
C60 C 0.2091(3) 0.2335(2) 0.30750(19) 0.0393(6) Uani 1 1 d . . .
H60A H 0.2474 0.1674 0.2890 0.047 Uiso 1 1 calc R . .
C61 C 0.0811(4) 0.6730(3) 0.4407(2) 0.0466(7) Uani 1 1 d . . .
H61A H 0.1537 0.7044 0.4594 0.056 Uiso 1 1 calc R . .
C62 C -0.0829(4) 0.7269(3) 0.4377(2) 0.0527(8) Uani 1 1 d . . .
H62A H -0.1223 0.7938 0.4550 0.063 Uiso 1 1 calc R . .
C63 C -0.1907(4) 0.6823(3) 0.4090(2) 0.0532(8) Uani 1 1 d . . .
H63A H -0.3034 0.7196 0.4068 0.064 Uiso 1 1 calc R . .
C64 C -0.1357(3) 0.5845(3) 0.38385(19) 0.0426(7) Uani 1 1 d . . .
C65 C -0.2426(3) 0.5360(3) 0.3544(2) 0.0542(9) Uani 1 1 d . . .
H65A H -0.3558 0.5718 0.3522 0.065 Uiso 1 1 calc R . .
C66 C -0.1881(4) 0.4432(3) 0.3302(2) 0.0489(8) Uani 1 1 d . . .
H66A H -0.2631 0.4145 0.3104 0.059 Uiso 1 1 calc R . .

loop_
_atom_site_aniso_label
_atom_site_aniso_U_11
_atom_site_aniso_U_22
_atom_site_aniso_U_33
_atom_site_aniso_U_23
_atom_site_aniso_U_13
_atom_site_aniso_U_12
C1 0.0440(16) 0.0512(19) 0.060(2) -0.0022(16) 0.0102(15) -0.0088(14)
Cl1 0.0739(6) 0.0665(6) 0.0497(5) -0.0067(4) 0.0083(4) -0.0194(5)
Cl2 0.0684(6) 0.0938(8) 0.0699(6) 0.0249(6) -0.0096(5) -0.0395(6)
Cl3 0.0802(7) 0.0744(7) 0.0802(7) -0.0079(5) -0.0120(5) -0.0269(5)
C10 0.0316(13) 0.0334(13) 0.0396(14) -0.0065(11) 0.0013(11) -0.0089(11)
C11 0.0326(13) 0.0385(14) 0.0357(13) -0.0103(11) -0.0006(10) -0.0078(11)
C12 0.0375(14) 0.0524(17) 0.0449(16) -0.0098(14) 0.0046(12) -0.0133(13)
C13 0.0365(16) 0.081(3) 0.057(2) -0.0187(18) 0.0160(14) -0.0151(16)
C14 0.0357(15) 0.078(3) 0.057(2) -0.0257(19) 0.0050(14) 0.0038(15)
C15 0.0437(16) 0.0496(18) 0.0539(18) -0.0168(15) -0.0026(14) 0.0026(14)
C16 0.0380(14) 0.0431(16) 0.0461(16) -0.0111(13) 0.0039(12) -0.0081(12)
C20 0.0304(12) 0.0320(13) 0.0393(14) -0.0061(11) 0.0015(10) -0.0085(10)
C21 0.0347(13) 0.0283(12) 0.0349(13) -0.0085(10) 0.0008(10) -0.0033(10)
C22 0.0358(14) 0.0400(14) 0.0463(15) -0.0135(12) 0.0032(11) -0.0089(12)
C23 0.0383(15) 0.0409(15) 0.0596(19) -0.0133(14) -0.0110(13) -0.0037(12)
C24 0.0565(18) 0.0452(17) 0.0448(17) -0.0059(14) -0.0124(14) -0.0074(14)
C25 0.0587(19) 0.0523(19) 0.0372(16) -0.0007(14) 0.0017(14) -0.0124(15)
C26 0.0344(13) 0.0456(16) 0.0412(15) -0.0066(13) -0.0004(11) -0.0098(12)
C31 0.0318(12) 0.0372(14) 0.0353(14) -0.0025(11) 0.0038(10) -0.0077(11)
C32 0.0301(13) 0.0358(14) 0.0376(14) -0.0029(11) 0.0059(10) -0.0079(11)
C33 0.0363(14) 0.0383(15) 0.0439(15) -0.0063(12) 0.0040(11) -0.0104(11)
C34 0.0424(15) 0.0448(16) 0.0448(16) -0.0100(13) 0.0051(12) -0.0127(13)
C35 0.0377(14) 0.0562(18) 0.0438(16) -0.0114(14) 0.0070(12) -0.0148(13)
C36 0.0324(13) 0.0547(18) 0.0352(14) -0.0058(13) 0.0064(11) -0.0083(12)
C37 0.0341(13) 0.0400(15) 0.0323(13) -0.0015(11) 0.0074(10) -0.0074(11)
C38 0.0413(15) 0.0403(15) 0.0413(15) 0.0029(12) 0.0042(12) -0.0088(12)
C39 0.0520(17) 0.0336(15) 0.060(2) 0.0008(14) 0.0012(15) -0.0144(13)
C40 0.0442(15) 0.0382(15) 0.0458(16) -0.0018(13) -0.0006(12) -0.0122(12)
C41 0.055(2) 0.072(2) 0.055(2) -0.0134(18) -0.0026(16) -0.0198(17)
C42 0.058(2) 0.088(3) 0.057(2) -0.027(2) -0.0059(17) -0.015(2)
C43 0.0522(19) 0.086(3) 0.0389(17) -0.0077(17) -0.0038(14) -0.0101(18)
C44 0.0389(15) 0.064(2) 0.0383(15) -0.0003(15) 0.0051(12) -0.0064(14)
C45 0.0558(19) 0.060(2) 0.0376(16) 0.0092(15) 0.0055(14) -0.0032(16)
C46 0.0518(18) 0.0486(18) 0.0528(19) 0.0118(16) 0.0054(15) -0.0087(15)
C51 0.0309(13) 0.0348(13) 0.0367(14) -0.0023(11) -0.0003(10) -0.0081(11)
C52 0.0265(12) 0.0371(14) 0.0324(13) 0.0008(10) 0.0005(10) -0.0079(10)
C53 0.0261(12) 0.0407(15) 0.0409(14) -0.0026(12) 0.0005(10) -0.0079(11)
C54 0.0346(13) 0.0377(14) 0.0416(14) -0.0053(11) 0.0014(11) -0.0112(11)
C55 0.0371(14) 0.0412(15) 0.0359(14) 0.0012(12) 0.0040(11) -0.0100(12)
C56 0.0308(13) 0.0386(14) 0.0324(13) 0.0014(11) 0.0019(10) -0.0037(11)
C57 0.0280(12) 0.0378(14) 0.0299(12) 0.0030(11) 0.0015(10) -0.0045(11)
C58 0.0291(13) 0.0456(15) 0.0354(13) 0.0007(12) -0.0002(10) -0.0117(11)
C59 0.0342(14) 0.0467(16) 0.0418(15) -0.0059(12) -0.0022(11) -0.0170(12)
C60 0.0342(13) 0.0400(14) 0.0398(15) -0.0057(12) 0.0008(11) -0.0094(11)
C61 0.0479(17) 0.0390(15) 0.0476(17) -0.0069(13) 0.0059(13) -0.0094(13)
C62 0.0576(19) 0.0420(16) 0.0470(17) -0.0057(14) 0.0125(14) -0.0040(14)
C63 0.0368(15) 0.0528(19) 0.0477(17) 0.0013(14) 0.0067(13) 0.0065(13)
C64 0.0314(13) 0.0463(16) 0.0349(14) 0.0025(12) 0.0048(11) -0.0002(12)
C65 0.0235(13) 0.077(2) 0.0482(17) 0.0010(17) -0.0017(12) -0.0072(14)
C66 0.0299(14) 0.069(2) 0.0425(16) -0.0023(15) -0.0028(12) -0.0166(14)

loop_
_atom_type_symbol
_atom_type_description
_atom_type_scat_dispersion_real
_atom_type_scat_dispersion_imag
_atom_type_scat_source
C C 0.0181 0.0091 'International Tables Vol C Tables 4.2.6.8 and 6.1.1.4'
H H 0.0000 0.0000 'International Tables Vol C Tables 4.2.6.8 and 6.1.1.4'
Cl Cl 0.3639 0.7018 'International Tables Vol C Tables 4.2.6.8 and 6.1.1.4'

loop_
_geom_angle_atom_site_label_1
_geom_angle_atom_site_label_2
_geom_angle_atom_site_label_3
_geom_angle
_geom_angle_site_symmetry_1
_geom_angle_site_symmetry_3
_geom_angle_publ_flag
Cl1 C1 Cl3 111.8(2) . . ?
Cl1 C1 Cl2 110.18(19) . . ?
Cl3 C1 Cl2 110.2(2) . . ?
C20 C10 C11 126.6(2) . . ?
C20 C10 C31 118.9(2) . . ?
C11 C10 C31 114.4(2) . . ?
C12 C11 C16 118.4(3) . . ?
C12 C11 C10 119.7(3) . . ?
C16 C11 C10 121.8(3) . . ?
C11 C12 C13 120.7(3) . . ?
C14 C13 C12 120.6(3) . . ?
C13 C14 C15 119.1(3) . . ?
C16 C15 C14 120.7(3) . . ?
C15 C16 C11 120.4(3) . . ?
C10 C20 C51 117.7(2) . . ?
C10 C20 C21 126.5(2) . . ?
C51 C20 C21 115.7(2) . . ?
C22 C21 C26 118.7(3) . . ?
C22 C21 C20 121.7(2) . . ?
C26 C21 C20 119.5(2) . . ?
C21 C22 C23 120.1(3) . . ?
C24 C23 C22 121.0(3) . . ?
C25 C24 C23 118.7(3) . . ?
C24 C25 C26 120.9(3) . . ?
C25 C26 C21 120.6(3) . . ?
C40 C31 C32 119.3(3) . . ?
C40 C31 C10 117.6(3) . . ?
C32 C31 C10 123.1(3) . . ?
C31 C32 C37 119.8(3) . . ?
C31 C32 C33 122.7(3) . . ?
C37 C32 C33 117.5(3) . . ?
C34 C33 C32 121.5(3) . . ?
C33 C34 C35 121.4(3) . . ?
C41 C35 C36 118.8(3) . . ?
C41 C35 C34 122.3(3) . . ?
C36 C35 C34 118.9(3) . . ?
C35 C36 C37 120.0(3) . . ?
C35 C36 C44 120.6(3) . . ?
C37 C36 C44 119.4(3) . . ?
C36 C37 C32 120.7(3) . . ?
C36 C37 C38 119.9(3) . . ?
C32 C37 C38 119.3(3) . . ?
C39 C38 C37 119.1(3) . . ?
C39 C38 C46 122.9(3) . . ?
C37 C38 C46 118.0(3) . . ?
C38 C39 C40 121.2(3) . . ?
C39 C40 C31 121.3(3) . . ?
C42 C41 C35 120.9(4) . . ?
C43 C42 C41 120.5(4) . . ?
C42 C43 C44 121.3(3) . . ?
C43 C44 C45 122.7(3) . . ?
C43 C44 C36 117.9(4) . . ?
C45 C44 C36 119.4(3) . . ?
C46 C45 C44 121.5(3) . . ?
C45 C46 C38 121.8(4) . . ?
C60 C51 C52 119.0(2) . . ?
C60 C51 C20 118.0(3) . . ?
C52 C51 C20 123.0(2) . . ?
C51 C52 C57 119.9(2) . . ?
C51 C52 C53 122.7(2) . . ?
C57 C52 C53 117.4(3) . . ?
C54 C53 C52 121.9(2) . . ?
C53 C54 C55 121.7(3) . . ?
C61 C55 C56 119.2(3) . . ?
C61 C55 C54 122.7(3) . . ?
C56 C55 C54 118.1(3) . . ?
C57 C56 C55 120.3(2) . . ?
C57 C56 C64 120.7(3) . . ?
C55 C56 C64 118.9(3) . . ?
C56 C57 C58 119.3(2) . . ?
C56 C57 C52 120.6(3) . . ?
C58 C57 C52 120.0(3) . . ?
C59 C58 C57 118.8(2) . . ?
C59 C58 C66 122.8(3) . . ?
C57 C58 C66 118.3(3) . . ?
C60 C59 C58 120.7(3) . . ?
C59 C60 C51 121.6(3) . . ?
C62 C61 C55 121.7(3) . . ?
C61 C62 C63 119.6(3) . . ?
C64 C63 C62 121.1(3) . . ?
C63 C64 C56 119.5(3) . . ?
C63 C64 C65 122.7(3) . . ?
C56 C64 C65 117.9(3) . . ?
C66 C65 C64 121.8(3) . . ?
C65 C66 C58 121.9(3) . . ?

loop_
_geom_bond_atom_site_label_1
_geom_bond_atom_site_label_2
_geom_bond_distance
_geom_bond_site_symmetry_2
_geom_bond_publ_flag
C1 Cl1 1.742(4) . ?
C1 Cl3 1.746(4) . ?
C1 Cl2 1.761(3) . ?
C10 C20 1.340(4) . ?
C10 C11 1.494(4) . ?
C10 C31 1.509(4) . ?
C11 C12 1.388(4) . ?
C11 C16 1.396(4) . ?
C12 C13 1.403(5) . ?
C13 C14 1.369(6) . ?
C14 C15 1.392(6) . ?
C15 C16 1.390(5) . ?
C20 C51 1.498(4) . ?
C20 C21 1.507(4) . ?
C21 C22 1.386(4) . ?
C21 C26 1.391(4) . ?
C22 C23 1.394(5) . ?
C23 C24 1.382(5) . ?
C24 C25 1.377(5) . ?
C25 C26 1.384(4) . ?
C31 C40 1.399(4) . ?
C31 C32 1.403(4) . ?
C32 C37 1.426(4) . ?
C32 C33 1.445(4) . ?
C33 C34 1.354(4) . ?
C34 C35 1.437(5) . ?
C35 C41 1.396(5) . ?
C35 C36 1.406(5) . ?
C36 C37 1.424(5) . ?
C36 C44 1.429(4) . ?
C37 C38 1.435(4) . ?
C38 C39 1.378(5) . ?
C38 C46 1.440(4) . ?
C39 C40 1.385(4) . ?
C41 C42 1.382(6) . ?
C42 C43 1.379(7) . ?
C43 C44 1.398(6) . ?
C44 C45 1.419(6) . ?
C45 C46 1.341(6) . ?
C51 C60 1.402(4) . ?
C51 C52 1.405(4) . ?
C52 C57 1.427(4) . ?
C52 C53 1.449(4) . ?
C53 C54 1.345(4) . ?
C54 C55 1.436(4) . ?
C55 C61 1.388(5) . ?
C55 C56 1.426(4) . ?
C56 C57 1.417(4) . ?
C56 C64 1.430(4) . ?
C57 C58 1.419(4) . ?
C58 C59 1.401(5) . ?
C58 C66 1.453(4) . ?
C59 C60 1.388(4) . ?
C61 C62 1.381(5) . ?
C62 C63 1.398(6) . ?
C63 C64 1.386(5) . ?
C64 C65 1.435(5) . ?
C65 C66 1.317(6) . ?

loop_
_geom_torsion_atom_site_label_1
_geom_torsion_atom_site_label_2
_geom_torsion_atom_site_label_3
_geom_torsion_atom_site_label_4
_geom_torsion
_geom_torsion_site_symmetry_1
_geom_torsion_site_symmetry_2
_geom_torsion_site_symmetry_3
_geom_torsion_site_symmetry_4
_geom_torsion_publ_flag
C20 C10 C11 C12 -144.3(3) . . . . ?
C31 C10 C11 C12 34.8(4) . . . . ?
C20 C10 C11 C16 39.5(4) . . . . ?
C31 C10 C11 C16 -141.4(3) . . . . ?
C16 C11 C12 C13 -0.8(4) . . . . ?
C10 C11 C12 C13 -177.1(3) . . . . ?
C11 C12 C13 C14 0.3(5) . . . . ?
C12 C13 C14 C15 0.1(6) . . . . ?
C13 C14 C15 C16 0.0(6) . . . . ?
C14 C15 C16 C11 -0.5(5) . . . . ?
C12 C11 C16 C15 0.8(4) . . . . ?
C10 C11 C16 C15 177.1(3) . . . . ?
C11 C10 C20 C51 -166.1(3) . . . . ?
C31 C10 C20 C51 14.8(4) . . . . ?
C11 C10 C20 C21 13.2(5) . . . . ?
C31 C10 C20 C21 -165.9(3) . . . . ?
C10 C20 C21 C22 33.2(4) . . . . ?
C51 C20 C21 C22 -147.5(3) . . . . ?
C10 C20 C21 C26 -149.9(3) . . . . ?
C51 C20 C21 C26 29.4(4) . . . . ?
C26 C21 C22 C23 1.4(4) . . . . ?
C20 C21 C22 C23 178.3(3) . . . . ?
C21 C22 C23 C24 -0.4(5) . . . . ?
C22 C23 C24 C25 0.3(5) . . . . ?
C23 C24 C25 C26 -1.2(5) . . . . ?
C24 C25 C26 C21 2.2(5) . . . . ?
C22 C21 C26 C25 -2.2(5) . . . . ?
C20 C21 C26 C25 -179.2(3) . . . . ?
C20 C10 C31 C40 68.3(3) . . . . ?
C11 C10 C31 C40 -110.9(3) . . . . ?
C20 C10 C31 C32 -112.4(3) . . . . ?
C11 C10 C31 C32 68.4(3) . . . . ?
C40 C31 C32 C37 -1.3(4) . . . . ?
C10 C31 C32 C37 179.4(2) . . . . ?
C40 C31 C32 C33 -179.7(3) . . . . ?
C10 C31 C32 C33 1.0(4) . . . . ?
C31 C32 C33 C34 177.7(3) . . . . ?
C37 C32 C33 C34 -0.7(4) . . . . ?
C32 C33 C34 C35 -1.0(5) . . . . ?
C33 C34 C35 C41 -178.1(3) . . . . ?
C33 C34 C35 C36 2.0(4) . . . . ?
C41 C35 C36 C37 178.8(3) . . . . ?
C34 C35 C36 C37 -1.3(4) . . . . ?
C41 C35 C36 C44 0.5(5) . . . . ?
C34 C35 C36 C44 -179.6(3) . . . . ?
C35 C36 C37 C32 -0.4(4) . . . . ?
C44 C36 C37 C32 177.9(3) . . . . ?
C35 C36 C37 C38 -178.6(3) . . . . ?
C44 C36 C37 C38 -0.3(4) . . . . ?
C31 C32 C37 C36 -177.1(2) . . . . ?
C33 C32 C37 C36 1.4(4) . . . . ?
C31 C32 C37 C38 1.1(4) . . . . ?
C33 C32 C37 C38 179.6(2) . . . . ?
C36 C37 C38 C39 178.7(3) . . . . ?
C32 C37 C38 C39 0.5(4) . . . . ?
C36 C37 C38 C46 -0.7(4) . . . . ?
C32 C37 C38 C46 -178.9(3) . . . . ?
C37 C38 C39 C40 -1.9(5) . . . . ?
C46 C38 C39 C40 177.4(3) . . . . ?
C38 C39 C40 C31 1.7(5) . . . . ?
C32 C31 C40 C39 -0.1(4) . . . . ?
C10 C31 C40 C39 179.2(3) . . . . ?
C36 C35 C41 C42 -0.2(5) . . . . ?
C34 C35 C41 C42 179.9(4) . . . . ?
C35 C41 C42 C43 -0.6(6) . . . . ?
C41 C42 C43 C44 1.1(6) . . . . ?
C42 C43 C44 C45 179.9(3) . . . . ?
C42 C43 C44 C36 -0.7(5) . . . . ?
C35 C36 C44 C43 -0.1(5) . . . . ?
C37 C36 C44 C43 -178.4(3) . . . . ?
C35 C36 C44 C45 179.3(3) . . . . ?
C37 C36 C44 C45 1.0(4) . . . . ?
C43 C44 C45 C46 178.6(3) . . . . ?
C36 C44 C45 C46 -0.8(5) . . . . ?
C44 C45 C46 C38 -0.2(5) . . . . ?
C39 C38 C46 C45 -178.4(3) . . . . ?
C37 C38 C46 C45 0.9(5) . . . . ?
C10 C20 C51 C60 67.9(3) . . . . ?
C21 C20 C51 C60 -111.5(3) . . . . ?
C10 C20 C51 C52 -112.0(3) . . . . ?
C21 C20 C51 C52 68.6(3) . . . . ?
C60 C51 C52 C57 -2.8(4) . . . . ?
C20 C51 C52 C57 177.1(2) . . . . ?
C60 C51 C52 C53 179.8(3) . . . . ?
C20 C51 C52 C53 -0.4(4) . . . . ?
C51 C52 C53 C54 177.1(3) . . . . ?
C57 C52 C53 C54 -0.4(4) . . . . ?
C52 C53 C54 C55 -0.4(4) . . . . ?
C53 C54 C55 C61 -178.9(3) . . . . ?
C53 C54 C55 C56 0.8(4) . . . . ?
C61 C55 C56 C57 179.4(3) . . . . ?
C54 C55 C56 C57 -0.3(4) . . . . ?
C61 C55 C56 C64 -0.7(4) . . . . ?
C54 C55 C56 C64 179.6(2) . . . . ?
C55 C56 C57 C58 -179.9(2) . . . . ?
C64 C56 C57 C58 0.2(4) . . . . ?
C55 C56 C57 C52 -0.5(4) . . . . ?
C64 C56 C57 C52 179.6(2) . . . . ?
C51 C52 C57 C56 -176.7(2) . . . . ?
C53 C52 C57 C56 0.9(4) . . . . ?
C51 C52 C57 C58 2.7(4) . . . . ?
C53 C52 C57 C58 -179.7(2) . . . . ?
C56 C57 C58 C59 178.0(2) . . . . ?
C52 C57 C58 C59 -1.4(4) . . . . ?
C56 C57 C58 C66 -0.2(4) . . . . ?
C52 C57 C58 C66 -179.7(2) . . . . ?
C57 C58 C59 C60 0.2(4) . . . . ?
C66 C58 C59 C60 178.4(3) . . . . ?
C58 C59 C60 C51 -0.4(4) . . . . ?
C52 C51 C60 C59 1.6(4) . . . . ?
C20 C51 C60 C59 -178.3(2) . . . . ?
C56 C55 C61 C62 1.2(4) . . . . ?
C54 C55 C61 C62 -179.1(3) . . . . ?
C55 C61 C62 C63 -1.0(5) . . . . ?
C61 C62 C63 C64 0.3(5) . . . . ?
C62 C63 C64 C56 0.2(5) . . . . ?
C62 C63 C64 C65 179.8(3) . . . . ?
C57 C56 C64 C63 179.9(3) . . . . ?
C55 C56 C64 C63 0.0(4) . . . . ?
C57 C56 C64 C65 0.3(4) . . . . ?
C55 C56 C64 C65 -179.6(3) . . . . ?
C63 C64 C65 C66 179.6(3) . . . . ?
C56 C64 C65 C66 -0.9(5) . . . . ?
C64 C65 C66 C58 0.8(5) . . . . ?
C59 C58 C66 C65 -178.4(3) . . . . ?
C57 C58 C66 C65 -0.3(4) . . . . ?

loop_
_cod_related_entry_id
_cod_related_entry_database
_cod_related_entry_code
1 ChemSpider 30653769
